data_7130391
loop_
_publ_author_name
'Tian, Yi-Qi'
'Cui, Yun-Shu'
'Zhu, Jia-Hui'
'Xu, Cong-Qiao'
'Yi, Xiao-Yi'
'Li, Jun'
'Liu, Chao'

_publ_section_title
;
 Ancillary ligand-regulated Ti(iv)-based metallocalixarene coordination
 cages for photocatalytic H2 evolution
;
_journal_name_full 'Chemical Communications'
_journal_paper_doi 10.1039/D2CC03131K
_journal_year 2022
_chemical_formula_moiety 'C100 H136 O16 Ti4'
_chemical_formula_sum 'C100 H136 O16 Ti4'
_chemical_formula_weight 1785.68
_space_group_crystal_system triclinic
_space_group_IT_number 2
_space_group_name_Hall '-P 1'
_space_group_name_H-M_alt 'P -1'
_atom_sites_solution_hydrogens mixed
_atom_sites_solution_primary dual
_audit_creation_date 2022-06-28
_audit_creation_method
;
Olex2 1.5
(compiled 2021.12.09 svn.r5202d8cf for OlexSys, GUI svn.r6439)
;
_audit_update_record
;
2022-06-28 deposited with the CCDC.	2022-07-15 downloaded from the CCDC.
;
_cell_angle_alpha 80.451(3)
_cell_angle_beta 76.371(3)
_cell_angle_gamma 65.491(3)
_cell_formula_units_Z 1
_cell_length_a 12.0088(4)
_cell_length_b 12.1232(4)
_cell_length_c 18.4541(5)
_cell_measurement_reflns_used 7801
_cell_measurement_temperature 149.99(10)
_cell_measurement_theta_max 75.0670
_cell_measurement_theta_min 2.4780
_cell_volume 2368.67(14)
_computing_cell_refinement 'CrysAlisPro 1.171.40.84a (Rigaku OD, 2020)'
_computing_data_collection 'CrysAlisPro 1.171.40.84a (Rigaku OD, 2020)'
_computing_data_reduction 'CrysAlisPro 1.171.40.84a (Rigaku OD, 2020)'
_computing_molecular_graphics 'Olex2 1.5 (Dolomanov et al., 2009)'
_computing_publication_material 'Olex2 1.5 (Dolomanov et al., 2009)'
_computing_structure_refinement 'SHELXL 2013/2 (Sheldrick, 2015)'
_computing_structure_solution 'SHELXT  (Sheldrick, 2015)'
_diffrn_ambient_environment N~2~
_diffrn_ambient_temperature 149.99(10)
_diffrn_detector 'Hybrid Pixel Array Detector'
_diffrn_detector_area_resol_mean 10.0000
_diffrn_detector_type HyPix
_diffrn_measured_fraction_theta_full 0.969
_diffrn_measured_fraction_theta_max 0.910
_diffrn_measurement_details
;
List of Runs (angles in degrees, time in seconds):

  # Type    Start    End  Width  t~exp~   \w     \q     \k     \f   Frames
#--------------------------------------------------------------------------
  1  \w    -29.00  18.00   1.00    3.00    --  -47.45  19.00  60.00   47
  2  \w    -63.00 -29.00   1.00   10.00    -- -100.00  57.00  90.00   34
  3  \w    -69.00 -35.00   1.00   10.00    -- -100.00  57.00 150.00   34
  4  \w    -91.00 -63.00   1.00    3.00    --  -47.45 141.00  22.00   28
  5  \w    -69.00 -43.00   1.00   10.00    -- -100.00 151.00 -20.82   26
  6  \w    -97.00 -35.00   1.00    3.00    --  -47.45 128.00-149.00   62
  7  \w    -69.00 -27.00   1.00   10.00    -- -100.00  57.00 -60.00   42
  8  \w    -28.00  -3.00   1.00    3.00    --  -47.45  19.00-120.00   25
  9  \w     74.00 103.00   1.00    3.00    --   47.45 128.00-149.00   29
 10  \w     76.00 128.00   1.00   10.00    --  107.75 128.00-149.00   52
 11  \w     68.00 107.00   1.00    3.00    --   47.45 141.00  22.00   39
 12  \w     95.00 120.00   1.00   10.00    --  107.75 141.00  22.00   25
 13  \w     29.00 120.00   1.00    3.00    --   47.45  77.00-180.00   91
 14  \w     37.00  63.00   1.00   10.00    --  107.75 -57.00  30.00   26
 15  \w     38.00  63.00   1.00   10.00    --  107.75 -57.00   0.00   25
 16  \w     35.00 101.00   1.00   10.00    --  107.75 -99.00 -60.00   66
 17  \w     86.00 123.00   1.00   10.00    --  107.75-141.00 -35.00   37
 18  \w     57.00  95.00   1.00    3.00    --   47.45-141.00 -35.00   38
 19  \w     37.00  62.00   1.00   10.00    --  107.75 -57.00 -60.00   25
 20  \w     40.00  96.00   1.00   10.00    --  107.75 -99.00 -30.00   56
 21  \w     38.00  92.00   1.00   10.00    --  107.75 -99.00   0.00   54
 22  \w     37.00  62.00   1.00   10.00    --  107.75 -57.00 -30.00   25
 23  \w     36.00  62.00   1.00   10.00    --  107.75 -57.00 -90.00   26
 24  \w     43.00 104.00   1.00   10.00    --  107.75-125.00-180.00   61
 25  \w     75.00 101.00   1.00   10.00    --  107.75 -99.00-180.00   26
 26  \w     35.00  63.00   1.00   10.00    --  107.75 -57.00-180.00   28
 27  \w    -19.00  20.00   1.00    3.00    --   47.45 -19.00-120.00   39
 28  \w    -27.00  16.00   1.00    3.00    --   47.45 -19.00-150.00   43
 29  \w   -119.00 -83.00   1.00    3.00    --  -47.45-141.00 -35.00   36
 30  \w     37.00  64.00   1.00    3.00    --   47.45-128.00 136.00   27
 31  \w     50.00  75.00   1.00   10.00    --  107.75-128.00 136.00   25
 32  \w     35.00 112.00   1.00   10.00    --  107.75-125.00 150.00   77
 33  \w     41.00 101.00   1.00   10.00    --  107.75 -77.00 150.00   60
 34  \w   -120.00 -79.00   1.00   10.00    -- -100.00-141.00 -35.00   41
 35  \w   -125.00 -92.00   1.00   10.00    -- -100.00 -99.00 -90.00   33
 36  \w   -114.00 -87.00   1.00   10.00    -- -100.00 -37.00-150.00   27
 37  \w   -148.00-118.00   1.00   10.00    -- -100.00 -99.00-180.00   30
 38  \w   -169.00-144.00   1.00   10.00    -- -100.00 -99.00 -90.00   25
 39  \w   -168.00-136.00   1.00   10.00    -- -100.00 -37.00-150.00   32
 40  \w   -169.00 -92.00   1.00   10.00    -- -100.00 -37.00-180.00   77
 41  \w   -164.00-119.00   1.00   10.00    -- -100.00 -19.00   0.00   45
 42  \w   -151.00-126.00   1.00   10.00    -- -100.00-128.00 136.00   25
 43  \w   -122.00 -83.00   1.00   10.00    -- -100.00-125.00  90.00   39
;
_diffrn_measurement_device 'four-circle diffractometer'
_diffrn_measurement_device_type 'ROD, Synergy Custom system, HyPix'
_diffrn_measurement_method '\w scans'
_diffrn_orient_matrix_type 'CrysAlisPro convention (1999,Acta A55,543-557)'
_diffrn_orient_matrix_UB_11 -0.0209398000
_diffrn_orient_matrix_UB_12 -0.0266682000
_diffrn_orient_matrix_UB_13 0.0855889000
_diffrn_orient_matrix_UB_21 0.0909356000
_diffrn_orient_matrix_UB_22 -0.1332961000
_diffrn_orient_matrix_UB_23 -0.0093472000
_diffrn_orient_matrix_UB_31 0.1090035000
_diffrn_orient_matrix_UB_32 0.0337845000
_diffrn_orient_matrix_UB_33 0.0031543000
_diffrn_radiation_monochromator mirror
_diffrn_radiation_probe x-ray
_diffrn_radiation_type 'Cu K\a'
_diffrn_radiation_wavelength 1.54184
_diffrn_reflns_av_R_equivalents 0.0458
_diffrn_reflns_av_unetI/netI 0.0504
_diffrn_reflns_Laue_measured_fraction_full 0.969
_diffrn_reflns_Laue_measured_fraction_max 0.910
_diffrn_reflns_limit_h_max 15
_diffrn_reflns_limit_h_min -11
_diffrn_reflns_limit_k_max 15
_diffrn_reflns_limit_k_min -15
_diffrn_reflns_limit_l_max 23
_diffrn_reflns_limit_l_min -22
_diffrn_reflns_number 26973
_diffrn_reflns_point_group_measured_fraction_full 0.969
_diffrn_reflns_point_group_measured_fraction_max 0.910
_diffrn_reflns_theta_full 67.684
_diffrn_reflns_theta_max 77.552
_diffrn_reflns_theta_min 2.471
_diffrn_source 'Rotating-anode X-ray tube'
_diffrn_source_type 'Rigaku (Cu) X-ray Source'
_exptl_absorpt_coefficient_mu 3.274
_exptl_absorpt_correction_T_max 1.00000
_exptl_absorpt_correction_T_min 0.85024
_exptl_absorpt_correction_type multi-scan
_exptl_absorpt_process_details
;
CrysAlisPro 1.171.40.84a (Rigaku Oxford Diffraction, 2020)
Empirical absorption correction using spherical harmonics,
implemented in SCALE3 ABSPACK scaling algorithm.
;
_exptl_crystal_colour 'clear yellowish yellow'
_exptl_crystal_colour_lustre clear
_exptl_crystal_colour_modifier yellowish
_exptl_crystal_colour_primary yellow
_exptl_crystal_density_diffrn 1.252
_exptl_crystal_description block
_exptl_crystal_F_000 952
_exptl_crystal_size_max 0.5
_exptl_crystal_size_mid 0.4
_exptl_crystal_size_min 0.3
_refine_diff_density_max 0.600
_refine_diff_density_min -0.846
_refine_diff_density_rms 0.057
_refine_ls_extinction_method none
_refine_ls_goodness_of_fit_ref 1.074
_refine_ls_hydrogen_treatment mixed
_refine_ls_matrix_type full
_refine_ls_number_parameters 725
_refine_ls_number_reflns 9191
_refine_ls_number_restraints 136
_refine_ls_restrained_S_all 1.091
_refine_ls_R_factor_all 0.0765
_refine_ls_R_factor_gt 0.0541
_refine_ls_shift/su_max 0.001
_refine_ls_shift/su_mean 0.000
_refine_ls_structure_factor_coef Fsqd
_refine_ls_weighting_details
;
 w=1/[\s^2^(Fo^2^)+(0.0712P)^2^+1.2747P]
 where P=(Fo^2^+2Fc^2^)/3
;
_refine_ls_weighting_scheme calc
_refine_ls_wR_factor_gt 0.1381
_refine_ls_wR_factor_ref 0.1519
_reflns_Friedel_coverage 0.000
_reflns_number_gt 6821
_reflns_number_total 9191
_reflns_threshold_expression 'I > 2\s(I)'
_cod_data_source_file d2cc03131k2.cif
_cod_data_source_block Ti4-EtOH
_cod_original_cell_volume 2368.67(15)
_cod_database_code 7130391
_shelxl_version_number 2013-2
_shelx_space_group_comment
;
The symmetry employed for this shelxl refinement is uniquely defined
by the following loop, which should always be used as a source of
symmetry information in preference to the above space-group names.
They are only intended as comments.
;
_shelx_estimated_absorpt_t_max 0.440
_shelx_estimated_absorpt_t_min 0.291
_olex2_refinement_description
;
1. Restrained distances
 O1-H1B
 0.85 with sigma of 0.01
 O1-H1A
 0.85 with sigma of 0.01
 Ti1-H1B
 2.39302 with sigma of 0.02
 Ti1-H1A
 2.437614 with sigma of 0.02
 C4-H1B
 1.883275 with sigma of 0.02
 C2-H1A
 1.853119 with sigma of 0.02
 C00S-C52 \\sim C00S-C8A
 with sigma of 0.02
 C00S-C46 \\sim C00S-C3A
 with sigma of 0.02
 C00S-C48 \\sim C00S-C7A
 with sigma of 0.02
2. Rigid bond restraints
 C00S, C3A
 with sigma for 1-2 distances of 0.01 and sigma for 1-3 distances of 0.02
3. Uiso/Uaniso restraints and constraints
Uanis(C47) \\sim Ueq, Uanis(C36) \\sim Ueq, Uanis(C37) \\sim Ueq, Uanis(C45)
\\sim Ueq, Uanis(C56) \\sim Ueq, Uanis(C55) \\sim Ueq, Uanis(C41) \\sim Ueq,
Uanis(C33) \\sim Ueq, Uanis(C59) \\sim Ueq, Uanis(C34) \\sim Ueq, Uanis(C35)
\\sim Ueq, Uanis(C57) \\sim Ueq, Uanis(C3A) \\sim Ueq, Uanis(C48) \\sim Ueq,
Uanis(C7A) \\sim Ueq, Uanis(C30) \\sim Ueq: with sigma of 0.01 and sigma for
terminal atoms of 0.02
Uanis(C29) \\sim Ueq, Uanis(C38) \\sim Ueq, Uanis(C42) \\sim Ueq, Uanis(C42A)
\\sim Ueq, Uanis(C38A) \\sim Ueq, Uanis(C48) \\sim Ueq: with sigma of 0.01 and
sigma for terminal atoms of 0.02
4. Others
 Sof(C30)=Sof(H30A)=Sof(H30B)=Sof(H30C)=Sof(C32)=Sof(H32A)=Sof(H32B)=1-FVAR(1)
 Sof(C31)=Sof(H31A)=Sof(H31B)=Sof(C29)=Sof(H29A)=Sof(H29B)=Sof(H29C)=FVAR(1)
 Sof(C8A)=Sof(H8AA)=Sof(H8AB)=Sof(H8AC)=Sof(C7A)=Sof(H7AA)=Sof(H7AB)=Sof(H7AC)=
 Sof(C3A)=Sof(H3AA)=Sof(H3AB)=Sof(H3AC)=1-FVAR(2)
 Sof(C52)=Sof(H52A)=Sof(H52B)=Sof(H52C)=Sof(C46)=Sof(H46A)=Sof(H46B)=Sof(H46C)=
 Sof(C48)=Sof(H48A)=Sof(H48B)=Sof(H48C)=FVAR(2)
 Sof(C56)=Sof(H56A)=Sof(H56B)=Sof(H56C)=Sof(C36)=Sof(H36A)=Sof(H36B)=Sof(H36C)=
 Sof(C37)=Sof(H37A)=Sof(H37B)=Sof(H37C)=Sof(C43)=1-FVAR(3)
 Sof(C45)=Sof(H45A)=Sof(H45B)=Sof(H45C)=Sof(C53)=Sof(C47)=Sof(H47A)=Sof(H47B)=
 Sof(H47C)=Sof(C55)=Sof(H55A)=Sof(H55B)=Sof(H55C)=FVAR(3)
 Sof(C35)=Sof(H35A)=Sof(H35B)=Sof(H35C)=Sof(C33)=Sof(H33A)=Sof(H33B)=Sof(H33C)=
 Sof(C34)=Sof(H34A)=Sof(H34B)=Sof(H34C)=1-FVAR(4)
 Sof(C41)=Sof(H41A)=Sof(H41B)=Sof(H41C)=Sof(C59)=Sof(H59A)=Sof(H59B)=Sof(H59C)=
 Sof(C57)=Sof(H57A)=Sof(H57B)=Sof(H57C)=FVAR(4)
 Sof(H1B)=Sof(C50)=Sof(H50A)=Sof(H50B)=Sof(H50C)=Sof(C4)=Sof(H4A)=Sof(H4B)=1-
 FVAR(5)
 Sof(H1A)=Sof(C49)=Sof(H49A)=Sof(H49B)=Sof(H49C)=Sof(C2)=Sof(H2A)=Sof(H2B)=
 FVAR(5)
 Sof(C42A)=Sof(H42D)=Sof(H42E)=Sof(H42F)=Sof(C38A)=Sof(H38D)=Sof(H38E)=
 Sof(H38F)=1-FVAR(6)
 Sof(C38)=Sof(H38A)=Sof(H38B)=Sof(H38C)=Sof(C42)=Sof(H42A)=Sof(H42B)=Sof(H42C)=
 FVAR(6)
5.a Secondary CH2 refined with riding coordinates:
 C7(H7A,H7B), C22(H22A,H22B), C15(H15A,H15B), C1(H1C,H1D), C011(H01A,H01B),
 C31(H31A,H31B), C2(H2A,H2B), C4(H4A,H4B), C32(H32A,H32B)
5.b Aromatic/amide H refined with riding coordinates:
 C19(H19), C28(H28), C26(H26), C12(H12), C17(H17), C9(H9), C44(H44), C54(H54)
5.c Idealised Me refined as rotating group:
 C3(H3A,H3B,H3C), C56(H56A,H56B,H56C), C36(H36A,H36B,H36C), C37(H37A,H37B,
 H37C), C45(H45A,H45B,H45C), C47(H47A,H47B,H47C), C55(H55A,H55B,H55C), C29(H29A,
 H29B,H29C), C49(H49A,H49B,H49C), C50(H50A,H50B,H50C), C41(H41A,H41B,H41C),
 C59(H59A,H59B,H59C), C57(H57A,H57B,H57C), C35(H35A,H35B,H35C), C33(H33A,H33B,
 H33C), C34(H34A,H34B,H34C), C30(H30A,H30B,H30C), C52(H52A,H52B,H52C), C46(H46A,
 H46B,H46C), C48(H48A,H48B,H48C), C8A(H8AA,H8AB,H8AC), C7A(H7AA,H7AB,H7AC),
 C3A(H3AA,H3AB,H3AC), C39(H39A,H39B,H39C), C38(H38A,H38B,H38C), C42(H42A,H42B,
 H42C), C42A(H42D,H42E,H42F), C38A(H38D,H38E,H38F)
;
_olex2_submission_special_instructions 'No special instructions were received'
_oxdiff_exptl_absorpt_empirical_details
;
Empirical correction (ABSPACK) includes:
- Absorption correction using spherical harmonics
- Frame scaling
;
_oxdiff_exptl_absorpt_empirical_full_max 1.975
_oxdiff_exptl_absorpt_empirical_full_min 0.535

loop_
_space_group_symop_operation_xyz
'x, y, z'
'-x, -y, -z'

loop_
_atom_site_label
_atom_site_type_symbol
_atom_site_fract_x
_atom_site_fract_y
_atom_site_fract_z
_atom_site_U_iso_or_equiv
_atom_site_adp_type
_atom_site_occupancy
_atom_site_site_symmetry_order
_atom_site_calc_flag
_atom_site_refinement_flags_posn
_atom_site_refinement_flags_adp
_atom_site_refinement_flags_occupancy
_atom_site_disorder_assembly
_atom_site_disorder_group
Ti1 Ti 0.52725(4) 0.58298(5) 0.36002(3) 0.03198(14) Uani 1 1 d D . . . .
Ti2 Ti 0.48754(5) 0.62962(5) 0.52657(3) 0.03481(14) Uani 1 1 d . . . . .
O5 O 0.61278(17) 0.62197(18) 0.43046(10) 0.0341(4) Uani 1 1 d . . . . .
O6 O 0.43371(17) 0.55814(17) 0.44761(10) 0.0333(4) Uani 1 1 d . . . . .
O4 O 0.63619(17) 0.40789(18) 0.38797(10) 0.0357(4) Uani 1 1 d . . . . .
O3 O 0.45848(17) 0.74710(18) 0.32934(10) 0.0353(4) Uani 1 1 d . . . . .
O2 O 0.48273(19) 0.53117(19) 0.28671(11) 0.0400(5) Uani 1 1 d . . . . .
O1 O 0.69979(19) 0.5755(2) 0.27731(11) 0.0432(5) Uani 1 1 d D . . . .
H1A H 0.7464(19) 0.511(4) 0.299(3) 0.065 Uiso 0.497(12) 1 d D U P A 1
H1B H 0.704(4) 0.630(5) 0.299(3) 0.065 Uiso 0.503(12) 1 d D U P A 2
O8 O 0.3757(2) 0.77847(19) 0.50870(11) 0.0445(5) Uani 1 1 d . . . . .
O7 O 0.5770(2) 0.6651(2) 0.57664(12) 0.0510(6) Uani 1 1 d . . . . .
C20 C 0.5056(3) 0.8125(3) 0.27328(16) 0.0356(6) Uani 1 1 d . . . . .
C21 C 0.4925(3) 0.8135(3) 0.19970(16) 0.0362(6) Uani 1 1 d . . . . .
C13 C 0.7207(3) 0.6411(3) 0.41049(15) 0.0375(6) Uani 1 1 d . . . . .
C16 C 0.5709(3) 0.8744(3) 0.28994(16) 0.0419(7) Uani 1 1 d . . . . .
C5 C 0.7538(3) 0.3402(3) 0.35278(17) 0.0421(7) Uani 1 1 d . . . . .
C23 C 0.5190(3) 0.6113(3) 0.15991(17) 0.0418(7) Uani 1 1 d . . . . .
C7 C 0.8395(3) 0.4144(3) 0.44077(18) 0.0476(8) Uani 1 1 d . . . . .
H7A H 0.9096 0.3713 0.4679 0.057 Uiso 1 1 calc R U . . .
H7B H 0.7617 0.4205 0.4764 0.057 Uiso 1 1 calc R U . . .
C14 C 0.7173(3) 0.7559(3) 0.37990(16) 0.0419(7) Uani 1 1 d . . . . .
C22 C 0.4298(3) 0.7390(3) 0.18039(17) 0.0414(7) Uani 1 1 d . . . . .
H22A H 0.3874 0.7823 0.1379 0.050 Uiso 1 1 calc R U . . .
H22B H 0.3652 0.7331 0.2237 0.050 Uiso 1 1 calc R U . . .
C15 C 0.5965(3) 0.8619(3) 0.36876(17) 0.0450(7) Uani 1 1 d . . . . .
H15A H 0.6005 0.9380 0.3784 0.054 Uiso 1 1 calc R U . . .
H15B H 0.5267 0.8504 0.4055 0.054 Uiso 1 1 calc R U . . .
C8 C 0.8340(3) 0.5420(3) 0.41407(17) 0.0453(8) Uani 1 1 d . . . . .
C19 C 0.5437(3) 0.8806(3) 0.14372(17) 0.0421(7) Uani 1 1 d . . . . .
H19 H 0.5337 0.8831 0.0938 0.051 Uiso 1 1 calc R U . . .
C24 C 0.5416(3) 0.5128(3) 0.21441(16) 0.0409(7) Uani 1 1 d . . . . .
C58 C 0.8560(3) 0.3400(3) 0.37752(18) 0.0475(8) Uani 1 1 d . . . . .
C28 C 0.5852(3) 0.5896(3) 0.08772(17) 0.0452(7) Uani 1 1 d . . . . .
H28 H 0.5697 0.6555 0.0504 0.054 Uiso 1 1 calc R U . . .
C18 C 0.6088(3) 0.9440(3) 0.15784(18) 0.0507(8) Uani 1 1 d . . . . .
C27 C 0.6737(3) 0.4756(3) 0.06731(17) 0.0493(8) Uani 1 1 d . . . . .
C00S C 0.7470(4) 0.4574(4) -0.01261(19) 0.0574(9) Uani 1 1 d D U . . .
C25 C 0.6293(3) 0.3961(3) 0.19664(17) 0.0477(8) Uani 1 1 d . . . . .
C26 C 0.6927(4) 0.3804(3) 0.12317(18) 0.0534(8) Uani 1 1 d . . . . .
H26 H 0.7513 0.3016 0.1105 0.064 Uiso 1 1 calc R U . . .
C12 C 0.8302(3) 0.7692(4) 0.35442(18) 0.0529(9) Uani 1 1 d . . . . .
H12 H 0.8287 0.8472 0.3345 0.063 Uiso 1 1 calc R U . . .
C17 C 0.6192(4) 0.9403(3) 0.23162(18) 0.0513(8) Uani 1 1 d . . . . .
H17 H 0.6613 0.9849 0.2429 0.062 Uiso 1 1 calc R U . . .
C6 C 0.7702(3) 0.2804(3) 0.29051(18) 0.0515(8) Uani 1 1 d . . . . .
C1 C 0.2631(4) 0.8553(4) 0.4859(2) 0.0614(10) Uani 1 1 d . . . . .
H1C H 0.2113 0.8084 0.4888 0.074 Uiso 1 1 calc R U . . .
H1D H 0.2805 0.8864 0.4332 0.074 Uiso 1 1 calc R U . . .
C9 C 0.9435(3) 0.5612(4) 0.38796(19) 0.0550(9) Uani 1 1 d . . . . .
H9 H 1.0207 0.4949 0.3916 0.066 Uiso 1 1 calc R U . . .
C11 C 0.9448(3) 0.6735(4) 0.35676(19) 0.0574(10) Uani 1 1 d . . . . .
C011 C 0.6589(4) 0.2938(3) 0.25793(18) 0.0553(9) Uani 1 1 d . . . . .
H01A H 0.6768 0.2165 0.2374 0.066 Uiso 1 1 calc R U . . .
H01B H 0.5850 0.3093 0.2985 0.066 Uiso 1 1 calc R U . . .
C44 C 0.8923(4) 0.2144(3) 0.2555(2) 0.0693(13) Uani 1 1 d . . . . .
H44 H 0.9046 0.1723 0.2133 0.083 Uiso 1 1 calc R U . . .
C016 C 1.0672(4) 0.6900(5) 0.3221(2) 0.0679(12) Uani 1 1 d . . . . .
C54 C 0.9746(3) 0.2720(3) 0.3402(2) 0.0623(11) Uani 1 1 d . . . . .
H54 H 1.0444 0.2698 0.3571 0.075 Uiso 1 1 calc R U . . .
C3 C 0.1939(5) 0.9585(4) 0.5330(3) 0.0985(18) Uani 1 1 d . . . . .
H3A H 0.1198 1.0144 0.5130 0.148 Uiso 1 1 calc R U . . .
H3B H 0.2473 1.0014 0.5333 0.148 Uiso 1 1 calc R U . . .
H3C H 0.1686 0.9283 0.5842 0.148 Uiso 1 1 calc R U . . .
C31 C 0.5691(11) 0.7827(10) 0.5920(6) 0.078(4) Uani 0.526(17) 1 d . . P B 1
H31A H 0.5227 0.8016 0.6434 0.094 Uiso 0.526(17) 1 calc R U P B 1
H31B H 0.5235 0.8471 0.5566 0.094 Uiso 0.526(17) 1 calc R U P B 1
C56 C 1.1657(18) 0.2116(14) 0.1843(14) 0.137(8) Uani 0.473(19) 1 d . U P C 1
H56A H 1.1254 0.2439 0.1406 0.205 Uiso 0.473(19) 1 calc R U P C 1
H56B H 1.2556 0.1692 0.1678 0.205 Uiso 0.473(19) 1 calc R U P C 1
H56C H 1.1498 0.2787 0.2137 0.205 Uiso 0.473(19) 1 calc R U P C 1
C36 C 1.1136(13) 0.0341(13) 0.1851(7) 0.083(4) Uani 0.473(19) 1 d . U P C 1
H36A H 1.0676 -0.0136 0.2149 0.124 Uiso 0.473(19) 1 calc R U P C 1
H36B H 1.1997 -0.0204 0.1670 0.124 Uiso 0.473(19) 1 calc R U P C 1
H36C H 1.0740 0.0779 0.1423 0.124 Uiso 0.473(19) 1 calc R U P C 1
C37 C 1.205(3) 0.063(3) 0.2853(16) 0.158(12) Uani 0.473(19) 1 d . U P C 1
H37A H 1.2798 0.0796 0.2655 0.237 Uiso 0.473(19) 1 calc R U P C 1
H37B H 1.2270 -0.0251 0.2900 0.237 Uiso 0.473(19) 1 calc R U P C 1
H37C H 1.1663 0.0951 0.3345 0.237 Uiso 0.473(19) 1 calc R U P C 1
C43 C 1.1131(12) 0.1233(11) 0.2323(8) 0.053(3) Uani 0.473(19) 1 d . . P C 1
C45 C 1.1978(11) 0.0423(11) 0.3049(8) 0.069(3) Uani 0.527(19) 1 d . U P C 2
H45A H 1.1979 0.0749 0.3501 0.103 Uiso 0.527(19) 1 calc R U P C 2
H45B H 1.2833 -0.0092 0.2833 0.103 Uiso 0.527(19) 1 calc R U P C 2
H45C H 1.1467 -0.0061 0.3178 0.103 Uiso 0.527(19) 1 calc R U P C 2
C53 C 1.1429(11) 0.1492(10) 0.2469(6) 0.051(3) Uani 0.527(19) 1 d . . P C 2
C47 C 1.1536(11) 0.0886(14) 0.1790(6) 0.082(4) Uani 0.527(19) 1 d . U P C 2
H47A H 1.1112 0.0323 0.1932 0.123 Uiso 0.527(19) 1 calc R U P C 2
H47B H 1.2417 0.0436 0.1585 0.123 Uiso 0.527(19) 1 calc R U P C 2
H47C H 1.1149 0.1506 0.1410 0.123 Uiso 0.527(19) 1 calc R U P C 2
C55 C 1.2120(10) 0.2312(12) 0.2283(8) 0.096(4) Uani 0.527(19) 1 d . U P C 2
H55A H 1.1732 0.2982 0.1928 0.144 Uiso 0.527(19) 1 calc R U P C 2
H55B H 1.2988 0.1852 0.2059 0.144 Uiso 0.527(19) 1 calc R U P C 2
H55C H 1.2094 0.2640 0.2741 0.144 Uiso 0.527(19) 1 calc R U P C 2
C29 C 0.6965(17) 0.7795(15) 0.5839(9) 0.139(6) Uani 0.526(17) 1 d . U P B 1
H29A H 0.7374 0.7735 0.5313 0.209 Uiso 0.526(17) 1 calc R U P B 1
H29B H 0.7449 0.7089 0.6140 0.209 Uiso 0.526(17) 1 calc R U P B 1
H29C H 0.6910 0.8540 0.6013 0.209 Uiso 0.526(17) 1 calc R U P B 1
C49 C 0.8954(8) 0.5236(10) 0.1872(5) 0.074(3) Uani 0.497(12) 1 d . . P A 1
H49A H 0.9349 0.5607 0.1432 0.111 Uiso 0.497(12) 1 calc R U P A 1
H49B H 0.8870 0.4533 0.1730 0.111 Uiso 0.497(12) 1 calc R U P A 1
H49C H 0.9468 0.4970 0.2258 0.111 Uiso 0.497(12) 1 calc R U P A 1
C2 C 0.7728(9) 0.6122(12) 0.2160(5) 0.069(3) Uani 0.497(12) 1 d D . P A 1
H2A H 0.7840 0.6821 0.2296 0.082 Uiso 0.497(12) 1 calc R U P A 1
H2B H 0.7252 0.6423 0.1747 0.082 Uiso 0.497(12) 1 calc R U P A 1
C50 C 0.8418(8) 0.6296(11) 0.1709(5) 0.079(4) Uani 0.503(12) 1 d . . P A 2
H50A H 0.9104 0.5915 0.1303 0.119 Uiso 0.503(12) 1 calc R U P A 2
H50B H 0.8680 0.6724 0.1998 0.119 Uiso 0.503(12) 1 calc R U P A 2
H50C H 0.7697 0.6876 0.1497 0.119 Uiso 0.503(12) 1 calc R U P A 2
C4 C 0.8077(10) 0.5352(12) 0.2202(6) 0.079(3) Uani 0.503(12) 1 d D . P A 2
H4A H 0.7953 0.4844 0.1885 0.095 Uiso 0.503(12) 1 calc R U P A 2
H4B H 0.8793 0.4821 0.2444 0.095 Uiso 0.503(12) 1 calc R U P A 2
C41 C 1.0745(7) 0.7209(9) 0.2419(3) 0.074(3) Uani 0.656(8) 1 d . U P D 1
H41A H 1.0734 0.6547 0.2184 0.110 Uiso 0.656(8) 1 calc R U P D 1
H41B H 1.1520 0.7328 0.2206 0.110 Uiso 0.656(8) 1 calc R U P D 1
H41C H 1.0032 0.7959 0.2328 0.110 Uiso 0.656(8) 1 calc R U P D 1
C59 C 1.1871(6) 0.5610(8) 0.3343(5) 0.088(3) Uani 0.656(8) 1 d . U P D 1
H59A H 1.1823 0.5354 0.3878 0.132 Uiso 0.656(8) 1 calc R U P D 1
H59B H 1.2648 0.5731 0.3144 0.132 Uiso 0.656(8) 1 calc R U P D 1
H59C H 1.1853 0.4982 0.3079 0.132 Uiso 0.656(8) 1 calc R U P D 1
C57 C 1.0827(9) 0.7747(10) 0.3652(5) 0.074(2) Uani 0.656(8) 1 d . U P D 1
H57A H 1.0181 0.8563 0.3591 0.110 Uiso 0.656(8) 1 calc R U P D 1
H57B H 1.1650 0.7776 0.3466 0.110 Uiso 0.656(8) 1 calc R U P D 1
H57C H 1.0754 0.7459 0.4183 0.110 Uiso 0.656(8) 1 calc R U P D 1
C35 C 1.1259(15) 0.7017(17) 0.3749(10) 0.069(4) Uani 0.344(8) 1 d . U P D 2
H35A H 1.0683 0.7691 0.4053 0.103 Uiso 0.344(8) 1 calc R U P D 2
H35B H 1.1996 0.7180 0.3496 0.103 Uiso 0.344(8) 1 calc R U P D 2
H35C H 1.1512 0.6261 0.4073 0.103 Uiso 0.344(8) 1 calc R U P D 2
C33 C 1.1403(11) 0.6068(13) 0.2641(7) 0.064(4) Uani 0.344(8) 1 d . U P D 2
H33A H 1.1761 0.5240 0.2872 0.097 Uiso 0.344(8) 1 calc R U P D 2
H33B H 1.2075 0.6308 0.2353 0.097 Uiso 0.344(8) 1 calc R U P D 2
H33C H 1.0866 0.6094 0.2307 0.097 Uiso 0.344(8) 1 calc R U P D 2
C34 C 1.0317(11) 0.8292(13) 0.2675(8) 0.072(4) Uani 0.344(8) 1 d . U P D 2
H34A H 0.9822 0.8319 0.2314 0.108 Uiso 0.344(8) 1 calc R U P D 2
H34B H 1.1091 0.8371 0.2407 0.108 Uiso 0.344(8) 1 calc R U P D 2
H34C H 0.9839 0.8961 0.3000 0.108 Uiso 0.344(8) 1 calc R U P D 2
C30 C 0.5864(16) 0.8401(15) 0.5915(8) 0.103(5) Uani 0.474(17) 1 d . U P B 2
H30A H 0.5945 0.8734 0.5393 0.154 Uiso 0.474(17) 1 calc R U P B 2
H30B H 0.6175 0.8783 0.6204 0.154 Uiso 0.474(17) 1 calc R U P B 2
H30C H 0.4985 0.8564 0.6124 0.154 Uiso 0.474(17) 1 calc R U P B 2
C32 C 0.6602(10) 0.7063(13) 0.5951(6) 0.077(4) Uani 0.474(17) 1 d . . P B 2
H32A H 0.7393 0.6844 0.5583 0.092 Uiso 0.474(17) 1 calc R U P B 2
H32B H 0.6784 0.6739 0.6458 0.092 Uiso 0.474(17) 1 calc R U P B 2
C52 C 0.8527(9) 0.3332(6) -0.0221(4) 0.108(4) Uani 0.721(10) 1 d D . P E 1
H52A H 0.9036 0.3156 0.0160 0.162 Uiso 0.721(10) 1 calc R U P E 1
H52B H 0.9044 0.3328 -0.0719 0.162 Uiso 0.721(10) 1 calc R U P E 1
H52C H 0.8182 0.2712 -0.0167 0.162 Uiso 0.721(10) 1 calc R U P E 1
C46 C 0.8128(8) 0.5473(7) -0.0334(5) 0.099(3) Uani 0.721(10) 1 d D . P E 1
H46A H 0.7505 0.6307 -0.0286 0.148 Uiso 0.721(10) 1 calc R U P E 1
H46B H 0.8585 0.5386 -0.0851 0.148 Uiso 0.721(10) 1 calc R U P E 1
H46C H 0.8712 0.5295 0.0003 0.148 Uiso 0.721(10) 1 calc R U P E 1
C48 C 0.6611(9) 0.4855(15) -0.0654(5) 0.145(5) Uani 0.721(10) 1 d D U P E 1
H48A H 0.6227 0.4259 -0.0555 0.218 Uiso 0.721(10) 1 calc R U P E 1
H48B H 0.7078 0.4819 -0.1168 0.218 Uiso 0.721(10) 1 calc R U P E 1
H48C H 0.5960 0.5673 -0.0587 0.218 Uiso 0.721(10) 1 calc R U P E 1
C8A C 0.7390(16) 0.3418(13) -0.0380(6) 0.060(4) Uani 0.279(10) 1 d D . P E 2
H8AA H 0.7727 0.2711 -0.0033 0.090 Uiso 0.279(10) 1 calc R U P E 2
H8AB H 0.7876 0.3253 -0.0886 0.090 Uiso 0.279(10) 1 calc R U P E 2
H8AC H 0.6519 0.3580 -0.0377 0.090 Uiso 0.279(10) 1 calc R U P E 2
C7A C 0.678(2) 0.5514(17) -0.0688(9) 0.093(8) Uani 0.279(10) 1 d D U P E 2
H7AA H 0.5914 0.5584 -0.0593 0.140 Uiso 0.279(10) 1 calc R U P E 2
H7AB H 0.7183 0.5265 -0.1195 0.140 Uiso 0.279(10) 1 calc R U P E 2
H7AC H 0.6789 0.6302 -0.0639 0.140 Uiso 0.279(10) 1 calc R U P E 2
C3A C 0.8802(15) 0.424(3) -0.0073(12) 0.125(9) Uani 0.279(10) 1 d D U P E 2
H3AA H 0.8833 0.4688 0.0310 0.188 Uiso 0.279(10) 1 calc R U P E 2
H3AB H 0.9253 0.4437 -0.0557 0.188 Uiso 0.279(10) 1 calc R U P E 2
H3AC H 0.9188 0.3361 0.0063 0.188 Uiso 0.279(10) 1 calc R U P E 2
C40 C 0.9960(4) 0.2076(4) 0.2796(2) 0.0728(13) Uani 1 1 d . . . . .
C10 C 0.6648(5) 1.0164(4) 0.0947(2) 0.0714(13) Uani 1 1 d . . . . .
C39 C 0.7849(4) 1.0147(4) 0.1084(2) 0.0681(11) Uani 1 1 d . . . . .
H39A H 0.7678 1.0565 0.1534 0.102 Uiso 1 1 calc R U . . .
H39B H 0.8212 1.0561 0.0653 0.102 Uiso 1 1 calc R U . . .
H39C H 0.8436 0.9303 0.1153 0.102 Uiso 1 1 calc R U . . .
C38 C 0.5756(13) 1.1370(14) 0.0823(9) 0.104(5) Uani 0.69(3) 1 d . U P F 1
H38A H 0.5040 1.1333 0.0676 0.155 Uiso 0.69(3) 1 calc R U P F 1
H38B H 0.6140 1.1815 0.0424 0.155 Uiso 0.69(3) 1 calc R U P F 1
H38C H 0.5477 1.1788 0.1284 0.155 Uiso 0.69(3) 1 calc R U P F 1
C42 C 0.7156(19) 0.9449(19) 0.0197(5) 0.108(5) Uani 0.69(3) 1 d . U P F 1
H42A H 0.7702 0.8603 0.0309 0.162 Uiso 0.69(3) 1 calc R U P F 1
H42B H 0.7624 0.9842 -0.0183 0.162 Uiso 0.69(3) 1 calc R U P F 1
H42C H 0.6450 0.9467 0.0008 0.162 Uiso 0.69(3) 1 calc R U P F 1
C42A C 0.636(3) 1.021(3) 0.0239(10) 0.079(7) Uani 0.31(3) 1 d . U P F 2
H42D H 0.6679 0.9387 0.0081 0.118 Uiso 0.31(3) 1 calc R U P F 2
H42E H 0.6749 1.0694 -0.0127 0.118 Uiso 0.31(3) 1 calc R U P F 2
H42F H 0.5455 1.0591 0.0271 0.118 Uiso 0.31(3) 1 calc R U P F 2
C38A C 0.559(2) 1.170(2) 0.1181(17) 0.076(7) Uani 0.31(3) 1 d . U P F 2
H38D H 0.4737 1.1813 0.1165 0.113 Uiso 0.31(3) 1 calc R U P F 2
H38E H 0.5828 1.2286 0.0819 0.113 Uiso 0.31(3) 1 calc R U P F 2
H38F H 0.5630 1.1818 0.1684 0.113 Uiso 0.31(3) 1 calc R U P F 2

loop_
_atom_site_aniso_label
_atom_site_aniso_U_11
_atom_site_aniso_U_22
_atom_site_aniso_U_33
_atom_site_aniso_U_23
_atom_site_aniso_U_13
_atom_site_aniso_U_12
Ti1 0.0289(3) 0.0391(3) 0.0275(3) -0.0010(2) -0.00061(19) -0.0160(2)
Ti2 0.0377(3) 0.0404(3) 0.0277(3) -0.0014(2) 0.0001(2) -0.0204(2)
O5 0.0309(10) 0.0442(11) 0.0297(10) 0.0004(8) -0.0003(8) -0.0212(8)
O6 0.0292(9) 0.0389(10) 0.0310(10) -0.0014(8) -0.0020(8) -0.0151(8)
O4 0.0330(10) 0.0382(10) 0.0288(10) -0.0011(8) 0.0036(8) -0.0127(8)
O3 0.0299(10) 0.0403(10) 0.0318(10) -0.0004(8) -0.0006(8) -0.0137(8)
O2 0.0459(12) 0.0500(12) 0.0298(10) -0.0021(9) -0.0039(9) -0.0265(10)
O1 0.0334(11) 0.0585(14) 0.0324(11) -0.0015(9) 0.0035(9) -0.0187(10)
O8 0.0481(12) 0.0407(11) 0.0356(11) -0.0013(9) 0.0026(9) -0.0149(10)
O7 0.0675(15) 0.0690(15) 0.0358(11) -0.0016(10) -0.0045(11) -0.0492(13)
C20 0.0312(14) 0.0364(14) 0.0322(14) 0.0022(11) -0.0016(11) -0.0106(12)
C21 0.0312(14) 0.0385(15) 0.0335(15) 0.0000(12) -0.0044(12) -0.0103(12)
C13 0.0358(15) 0.0570(18) 0.0282(14) 0.0022(13) -0.0039(12) -0.0295(14)
C16 0.0497(18) 0.0459(17) 0.0316(15) 0.0023(13) -0.0051(13) -0.0235(14)
C5 0.0360(16) 0.0400(16) 0.0337(15) 0.0045(12) 0.0061(12) -0.0078(13)
C23 0.0466(17) 0.0535(18) 0.0345(15) -0.0019(13) -0.0094(13) -0.0282(15)
C7 0.0304(15) 0.062(2) 0.0385(17) 0.0105(15) -0.0041(13) -0.0132(14)
C14 0.0480(18) 0.0601(19) 0.0283(14) -0.0005(13) -0.0056(13) -0.0336(16)
C22 0.0388(16) 0.0534(18) 0.0343(15) 0.0053(13) -0.0109(13) -0.0214(14)
C15 0.061(2) 0.0491(18) 0.0360(16) 0.0004(13) -0.0081(15) -0.0344(16)
C8 0.0368(16) 0.068(2) 0.0341(15) 0.0072(14) -0.0065(13) -0.0278(16)
C19 0.0444(17) 0.0465(17) 0.0320(15) 0.0044(13) -0.0071(13) -0.0172(14)
C24 0.0485(17) 0.0512(18) 0.0302(14) -0.0053(13) -0.0026(13) -0.0283(15)
C58 0.0333(16) 0.0470(18) 0.0397(17) 0.0106(14) 0.0044(13) -0.0050(13)
C28 0.0560(19) 0.0545(19) 0.0311(15) 0.0012(13) -0.0086(14) -0.0289(16)
C18 0.065(2) 0.058(2) 0.0370(17) 0.0092(15) -0.0112(16) -0.0355(18)
C27 0.063(2) 0.060(2) 0.0309(15) -0.0022(14) -0.0026(15) -0.0341(18)
C00S 0.062(2) 0.076(3) 0.0332(17) -0.0040(16) 0.0019(16) -0.032(2)
C25 0.066(2) 0.0516(19) 0.0314(15) -0.0033(14) -0.0031(15) -0.0325(17)
C26 0.072(2) 0.054(2) 0.0366(17) -0.0071(15) -0.0005(16) -0.0305(18)
C12 0.062(2) 0.079(2) 0.0405(17) 0.0007(16) -0.0063(16) -0.054(2)
C17 0.071(2) 0.057(2) 0.0393(17) 0.0049(15) -0.0122(16) -0.0402(18)
C6 0.063(2) 0.0392(16) 0.0334(16) 0.0021(13) 0.0045(15) -0.0109(15)
C1 0.057(2) 0.055(2) 0.053(2) 0.0017(17) -0.0036(17) -0.0088(17)
C9 0.0390(18) 0.091(3) 0.0409(18) 0.0049(17) -0.0092(14) -0.0337(18)
C11 0.052(2) 0.100(3) 0.0412(18) -0.0043(18) -0.0042(16) -0.053(2)
C011 0.085(3) 0.0444(18) 0.0335(16) -0.0076(14) 0.0042(17) -0.0292(18)
C44 0.081(3) 0.0418(19) 0.0355(18) 0.0048(15) 0.0197(19) 0.0052(18)
C016 0.058(2) 0.118(4) 0.051(2) -0.007(2) 0.0009(18) -0.064(3)
C54 0.0407(18) 0.059(2) 0.049(2) 0.0169(17) 0.0074(16) 0.0012(16)
C3 0.097(4) 0.063(3) 0.082(3) -0.003(2) 0.010(3) 0.007(3)
C31 0.082(8) 0.072(7) 0.105(7) -0.034(5) -0.012(5) -0.048(6)
C56 0.105(10) 0.100(9) 0.164(15) -0.033(9) 0.084(10) -0.049(8)
C36 0.066(6) 0.069(7) 0.093(8) -0.042(6) 0.022(6) -0.012(5)
C37 0.119(14) 0.159(19) 0.143(18) -0.047(14) -0.016(12) 0.006(12)
C43 0.039(6) 0.049(6) 0.061(7) -0.017(5) 0.006(5) -0.012(4)
C45 0.038(5) 0.049(5) 0.065(6) 0.009(4) 0.006(4) 0.022(3)
C53 0.044(6) 0.047(5) 0.048(5) -0.007(4) 0.001(4) -0.007(4)
C47 0.061(6) 0.089(8) 0.067(6) -0.024(6) 0.006(5) -0.003(5)
C55 0.055(5) 0.106(8) 0.097(8) -0.011(6) 0.027(5) -0.024(5)
C29 0.150(12) 0.147(11) 0.195(13) -0.006(9) -0.081(10) -0.108(10)
C49 0.049(5) 0.085(7) 0.070(6) 0.004(5) 0.019(4) -0.029(5)
C2 0.048(5) 0.075(7) 0.058(5) 0.017(5) 0.019(4) -0.024(5)
C50 0.056(5) 0.109(9) 0.061(5) 0.015(5) 0.013(4) -0.039(6)
C4 0.062(6) 0.066(7) 0.080(7) 0.008(5) 0.022(5) -0.021(5)
C41 0.067(4) 0.130(8) 0.049(3) -0.002(4) 0.000(3) -0.071(5)
C59 0.043(3) 0.116(6) 0.109(6) 0.012(5) -0.007(4) -0.047(4)
C57 0.076(6) 0.122(7) 0.057(4) 0.005(5) -0.009(4) -0.078(6)
C35 0.057(8) 0.100(11) 0.066(8) -0.018(8) -0.001(6) -0.047(8)
C33 0.051(6) 0.087(8) 0.064(7) 0.003(6) 0.005(5) -0.047(6)
C34 0.053(6) 0.076(8) 0.084(9) 0.027(7) -0.008(6) -0.037(6)
C30 0.131(11) 0.089(9) 0.123(10) 0.010(7) -0.069(8) -0.058(8)
C32 0.052(6) 0.110(10) 0.079(7) -0.014(6) -0.028(5) -0.032(6)
C52 0.150(9) 0.068(4) 0.049(4) -0.006(3) 0.039(5) -0.018(5)
C46 0.092(5) 0.093(5) 0.097(5) -0.027(4) 0.054(4) -0.052(5)
C48 0.079(5) 0.297(15) 0.058(5) -0.061(8) -0.006(4) -0.058(8)
C8A 0.078(11) 0.070(9) 0.020(5) -0.011(5) 0.009(6) -0.024(8)
C7A 0.154(17) 0.071(10) 0.027(7) 0.001(7) 0.024(9) -0.039(10)
C3A 0.081(9) 0.20(2) 0.091(13) -0.030(13) 0.030(9) -0.075(13)
C40 0.057(2) 0.054(2) 0.051(2) 0.0149(18) 0.0150(19) 0.0136(18)
C10 0.103(3) 0.097(3) 0.044(2) 0.024(2) -0.024(2) -0.074(3)
C39 0.075(3) 0.074(3) 0.056(2) 0.0072(19) 0.003(2) -0.042(2)
C38 0.096(6) 0.096(8) 0.106(9) 0.054(7) -0.022(7) -0.047(6)
C42 0.157(11) 0.166(11) 0.050(4) -0.025(6) 0.027(6) -0.128(10)
C42A 0.116(14) 0.111(15) 0.034(7) 0.022(8) -0.010(9) -0.082(12)
C38A 0.059(9) 0.071(11) 0.101(14) 0.051(10) -0.037(10) -0.038(8)

loop_
_atom_type_symbol
_atom_type_description
_atom_type_scat_dispersion_real
_atom_type_scat_dispersion_imag
_atom_type_scat_source
C C 0.0181 0.0091 'International Tables Vol C Tables 4.2.6.8 and 6.1.1.4'
H H 0.0000 0.0000 'International Tables Vol C Tables 4.2.6.8 and 6.1.1.4'
O O 0.0492 0.0322 'International Tables Vol C Tables 4.2.6.8 and 6.1.1.4'
Ti Ti 0.2191 1.8069 'International Tables Vol C Tables 4.2.6.8 and 6.1.1.4'

loop_
_geom_angle_atom_site_label_1
_geom_angle_atom_site_label_2
_geom_angle_atom_site_label_3
_geom_angle
_geom_angle_site_symmetry_1
_geom_angle_site_symmetry_3
_geom_angle_publ_flag
Ti2 Ti1 Ti2 64.964(19) 2_666 . ?
O5 Ti1 Ti2 40.00(5) . . ?
O5 Ti1 Ti2 87.75(5) . 2_666 ?
O5 Ti1 O1 82.57(8) . . ?
O6 Ti1 Ti2 42.26(6) . . ?
O6 Ti1 Ti2 41.13(6) . 2_666 ?
O6 Ti1 O5 81.17(8) . . ?
O6 Ti1 O4 80.61(8) . . ?
O6 Ti1 O3 107.69(9) . . ?
O6 Ti1 O2 107.25(9) . . ?
O6 Ti1 O1 158.07(8) . . ?
O4 Ti1 Ti2 86.88(6) . . ?
O4 Ti1 Ti2 40.72(5) . 2_666 ?
O4 Ti1 O5 83.51(8) . . ?
O4 Ti1 O1 83.02(8) . . ?
O3 Ti1 Ti2 148.71(6) . 2_666 ?
O3 Ti1 Ti2 93.80(6) . . ?
O3 Ti1 O5 89.45(8) . . ?
O3 Ti1 O4 168.22(8) . . ?
O3 Ti1 O1 86.72(8) . . ?
O2 Ti1 Ti2 93.49(6) . 2_666 ?
O2 Ti1 Ti2 149.42(6) . . ?
O2 Ti1 O5 168.39(9) . . ?
O2 Ti1 O4 89.90(9) . . ?
O2 Ti1 O3 95.38(9) . . ?
O2 Ti1 O1 87.15(9) . . ?
O1 Ti1 Ti2 123.70(6) . 2_666 ?
O1 Ti1 Ti2 122.50(6) . . ?
Ti1 Ti2 Ti1 115.037(19) 2_666 . ?
Ti1 Ti2 Ti2 57.079(17) . 2_666 ?
Ti1 Ti2 Ti2 57.957(17) 2_666 2_666 ?
O5 Ti2 Ti1 40.62(5) . . ?
O5 Ti2 Ti1 127.58(6) . 2_666 ?
O5 Ti2 Ti2 81.66(6) . 2_666 ?
O5 Ti2 O6 93.15(8) . 2_666 ?
O5 Ti2 O6 73.88(7) . . ?
O5 Ti2 O4 162.88(8) . 2_666 ?
O6 Ti2 Ti1 34.21(5) . . ?
O6 Ti2 Ti1 88.98(5) . 2_666 ?
O6 Ti2 Ti1 89.24(5) 2_666 . ?
O6 Ti2 Ti1 34.44(5) 2_666 2_666 ?
O6 Ti2 Ti2 37.79(5) . 2_666 ?
O6 Ti2 Ti2 39.06(5) 2_666 2_666 ?
O6 Ti2 O6 76.85(8) 2_666 . ?
O4 Ti2 Ti1 40.81(6) 2_666 2_666 ?
O4 Ti2 Ti1 125.95(6) 2_666 . ?
O4 Ti2 Ti2 81.26(6) 2_666 2_666 ?
O4 Ti2 O6 74.15(8) 2_666 2_666 ?
O4 Ti2 O6 91.76(8) 2_666 . ?
O8 Ti2 Ti1 89.26(7) . . ?
O8 Ti2 Ti1 132.22(7) . 2_666 ?
O8 Ti2 Ti2 127.62(8) . 2_666 ?
O8 Ti2 O5 98.07(9) . . ?
O8 Ti2 O6 91.41(9) . . ?
O8 Ti2 O6 160.88(9) . 2_666 ?
O8 Ti2 O4 91.44(9) . 2_666 ?
O8 Ti2 O7 99.61(11) . . ?
O7 Ti2 Ti1 93.13(7) . 2_666 ?
O7 Ti2 Ti1 132.18(7) . . ?
O7 Ti2 Ti2 132.75(9) . 2_666 ?
O7 Ti2 O5 91.56(9) . . ?
O7 Ti2 O6 162.92(10) . . ?
O7 Ti2 O6 95.49(10) . 2_666 ?
O7 Ti2 O4 100.89(9) . 2_666 ?
Ti2 O5 Ti1 99.39(8) . . ?
C13 O5 Ti1 125.94(16) . . ?
C13 O5 Ti2 134.60(17) . . ?
Ti1 O6 Ti2 104.43(9) . 2_666 ?
Ti1 O6 Ti2 103.54(8) . . ?
Ti2 O6 Ti2 103.15(8) 2_666 . ?
Ti2 O4 Ti1 98.47(8) 2_666 . ?
C5 O4 Ti1 127.56(17) . . ?
C5 O4 Ti2 133.82(17) . 2_666 ?
C20 O3 Ti1 129.47(17) . . ?
C24 O2 Ti1 128.45(18) . . ?
Ti1 O1 H1A 93.5(12) . . ?
Ti1 O1 H1B 89.7(12) . . ?
C2 O1 Ti1 157.8(5) . . ?
C2 O1 H1A 108.7(13) . . ?
C4 O1 Ti1 161.4(5) . . ?
C4 O1 H1B 108.3(13) . . ?
C1 O8 Ti2 150.2(2) . . ?
C31 O7 Ti2 130.2(5) . . ?
C32 O7 Ti2 163.1(5) . . ?
O3 C20 C21 120.1(3) . . ?
O3 C20 C16 118.9(2) . . ?
C16 C20 C21 121.0(3) . . ?
C20 C21 C22 121.2(3) . . ?
C19 C21 C20 118.2(3) . . ?
C19 C21 C22 120.5(3) . . ?
O5 C13 C14 119.7(3) . . ?
O5 C13 C8 118.9(3) . . ?
C8 C13 C14 121.1(3) . . ?
C20 C16 C15 120.6(3) . . ?
C17 C16 C20 118.1(3) . . ?
C17 C16 C15 121.2(3) . . ?
O4 C5 C58 118.6(3) . . ?
O4 C5 C6 119.9(3) . . ?
C6 C5 C58 121.3(3) . . ?
C24 C23 C22 121.0(3) . . ?
C28 C23 C22 121.0(3) . . ?
C28 C23 C24 117.9(3) . . ?
H7A C7 H7B 107.7 . . ?
C8 C7 H7A 108.9 . . ?
C8 C7 H7B 108.9 . . ?
C58 C7 H7A 108.9 . . ?
C58 C7 H7B 108.9 . . ?
C58 C7 C8 113.2(3) . . ?
C13 C14 C15 122.1(3) . . ?
C12 C14 C13 118.0(3) . . ?
C12 C14 C15 119.7(3) . . ?
C21 C22 C23 113.8(2) . . ?
C21 C22 H22A 108.8 . . ?
C21 C22 H22B 108.8 . . ?
C23 C22 H22A 108.8 . . ?
C23 C22 H22B 108.8 . . ?
H22A C22 H22B 107.7 . . ?
C16 C15 H15A 109.1 . . ?
C16 C15 H15B 109.1 . . ?
C14 C15 C16 112.3(3) . . ?
C14 C15 H15A 109.1 . . ?
C14 C15 H15B 109.1 . . ?
H15A C15 H15B 107.9 . . ?
C13 C8 C7 121.6(3) . . ?
C9 C8 C13 118.1(3) . . ?
C9 C8 C7 120.1(3) . . ?
C21 C19 H19 118.6 . . ?
C18 C19 C21 122.7(3) . . ?
C18 C19 H19 118.6 . . ?
O2 C24 C23 119.8(3) . . ?
O2 C24 C25 118.9(3) . . ?
C25 C24 C23 121.2(3) . . ?
C5 C58 C7 122.0(3) . . ?
C54 C58 C5 117.7(4) . . ?
C54 C58 C7 120.3(3) . . ?
C23 C28 H28 118.5 . . ?
C23 C28 C27 123.1(3) . . ?
C27 C28 H28 118.5 . . ?
C19 C18 C10 121.4(3) . . ?
C17 C18 C19 116.9(3) . . ?
C17 C18 C10 121.7(3) . . ?
C28 C27 C00S 121.0(3) . . ?
C26 C27 C28 117.0(3) . . ?
C26 C27 C00S 122.0(3) . . ?
C27 C00S C46 108.2(4) . . ?
C27 C00S C8A 106.9(5) . . ?
C52 C00S C27 113.9(4) . . ?
C52 C00S C46 104.1(5) . . ?
C48 C00S C27 110.2(5) . . ?
C48 C00S C52 112.0(7) . . ?
C48 C00S C46 108.0(7) . . ?
C7A C00S C27 112.2(9) . . ?
C7A C00S C8A 97.8(10) . . ?
C3A C00S C27 105.6(9) . . ?
C3A C00S C8A 107.2(15) . . ?
C3A C00S C7A 125.6(14) . . ?
C24 C25 C011 119.9(3) . . ?
C26 C25 C24 118.1(3) . . ?
C26 C25 C011 121.9(3) . . ?
C27 C26 H26 118.6 . . ?
C25 C26 C27 122.7(3) . . ?
C25 C26 H26 118.6 . . ?
C14 C12 H12 118.5 . . ?
C11 C12 C14 122.9(3) . . ?
C11 C12 H12 118.5 . . ?
C16 C17 H17 118.5 . . ?
C18 C17 C16 123.1(3) . . ?
C18 C17 H17 118.5 . . ?
C5 C6 C011 121.1(3) . . ?
C5 C6 C44 117.8(4) . . ?
C44 C6 C011 120.9(3) . . ?
O8 C1 H1C 109.4 . . ?
O8 C1 H1D 109.4 . . ?
O8 C1 C3 111.4(4) . . ?
H1C C1 H1D 108.0 . . ?
C3 C1 H1C 109.4 . . ?
C3 C1 H1D 109.4 . . ?
C8 C9 H9 118.6 . . ?
C8 C9 C11 122.8(4) . . ?
C11 C9 H9 118.6 . . ?
C12 C11 C9 117.0(3) . . ?
C12 C11 C016 121.1(4) . . ?
C9 C11 C016 121.8(4) . . ?
C25 C011 C6 112.8(3) . . ?
C25 C011 H01A 109.0 . . ?
C25 C011 H01B 109.0 . . ?
C6 C011 H01A 109.0 . . ?
C6 C011 H01B 109.0 . . ?
H01A C011 H01B 107.8 . . ?
C6 C44 H44 118.5 . . ?
C40 C44 C6 122.9(4) . . ?
C40 C44 H44 118.5 . . ?
C11 C016 C59 109.7(4) . . ?
C11 C016 C34 108.4(5) . . ?
C41 C016 C11 110.2(4) . . ?
C41 C016 C59 107.5(5) . . ?
C41 C016 C57 116.3(5) . . ?
C57 C016 C11 109.8(4) . . ?
C57 C016 C59 103.0(5) . . ?
C35 C016 C11 113.0(7) . . ?
C35 C016 C33 118.9(9) . . ?
C35 C016 C34 104.1(9) . . ?
C33 C016 C11 110.9(5) . . ?
C33 C016 C34 99.9(8) . . ?
C58 C54 H54 118.4 . . ?
C40 C54 C58 123.2(4) . . ?
C40 C54 H54 118.4 . . ?
C1 C3 H3A 109.5 . . ?
C1 C3 H3B 109.5 . . ?
C1 C3 H3C 109.5 . . ?
H3A C3 H3B 109.5 . . ?
H3A C3 H3C 109.5 . . ?
H3B C3 H3C 109.5 . . ?
O7 C31 H31A 109.7 . . ?
O7 C31 H31B 109.7 . . ?
O7 C31 C29 109.7(10) . . ?
H31A C31 H31B 108.2 . . ?
C29 C31 H31A 109.7 . . ?
C29 C31 H31B 109.7 . . ?
H56A C56 H56B 109.5 . . ?
H56A C56 H56C 109.5 . . ?
H56B C56 H56C 109.5 . . ?
C43 C56 H56A 109.5 . . ?
C43 C56 H56B 109.5 . . ?
C43 C56 H56C 109.5 . . ?
H36A C36 H36B 109.5 . . ?
H36A C36 H36C 109.5 . . ?
H36B C36 H36C 109.5 . . ?
C43 C36 H36A 109.5 . . ?
C43 C36 H36B 109.5 . . ?
C43 C36 H36C 109.5 . . ?
H37A C37 H37B 109.5 . . ?
H37A C37 H37C 109.5 . . ?
H37B C37 H37C 109.5 . . ?
C43 C37 H37A 109.5 . . ?
C43 C37 H37B 109.5 . . ?
C43 C37 H37C 109.5 . . ?
C36 C43 C56 110.3(12) . . ?
C36 C43 C37 111.8(16) . . ?
C36 C43 C40 123.6(9) . . ?
C37 C43 C56 101.6(17) . . ?
C37 C43 C40 104.8(13) . . ?
C40 C43 C56 102.4(9) . . ?
H45A C45 H45B 109.5 . . ?
H45A C45 H45C 109.5 . . ?
H45B C45 H45C 109.5 . . ?
C53 C45 H45A 109.5 . . ?
C53 C45 H45B 109.5 . . ?
C53 C45 H45C 109.5 . . ?
C45 C53 C40 105.0(8) . . ?
C47 C53 C45 104.7(10) . . ?
C47 C53 C40 104.5(8) . . ?
C55 C53 C45 112.2(11) . . ?
C55 C53 C47 111.2(9) . . ?
C55 C53 C40 118.1(8) . . ?
C53 C47 H47A 109.5 . . ?
C53 C47 H47B 109.5 . . ?
C53 C47 H47C 109.5 . . ?
H47A C47 H47B 109.5 . . ?
H47A C47 H47C 109.5 . . ?
H47B C47 H47C 109.5 . . ?
C53 C55 H55A 109.5 . . ?
C53 C55 H55B 109.5 . . ?
C53 C55 H55C 109.5 . . ?
H55A C55 H55B 109.5 . . ?
H55A C55 H55C 109.5 . . ?
H55B C55 H55C 109.5 . . ?
C31 C29 H29A 109.5 . . ?
C31 C29 H29B 109.5 . . ?
C31 C29 H29C 109.5 . . ?
H29A C29 H29B 109.5 . . ?
H29A C29 H29C 109.5 . . ?
H29B C29 H29C 109.5 . . ?
H49A C49 H49B 109.5 . . ?
H49A C49 H49C 109.5 . . ?
H49B C49 H49C 109.5 . . ?
C2 C49 H49A 109.5 . . ?
C2 C49 H49B 109.5 . . ?
C2 C49 H49C 109.5 . . ?
O1 C2 C49 118.2(10) . . ?
O1 C2 H2A 107.8 . . ?
O1 C2 H2B 107.8 . . ?
C49 C2 H2A 107.8 . . ?
C49 C2 H2B 107.8 . . ?
H2A C2 H2B 107.1 . . ?
H50A C50 H50B 109.5 . . ?
H50A C50 H50C 109.5 . . ?
H50B C50 H50C 109.5 . . ?
C4 C50 H50A 109.5 . . ?
C4 C50 H50B 109.5 . . ?
C4 C50 H50C 109.5 . . ?
O1 C4 C50 117.1(10) . . ?
O1 C4 H4A 108.0 . . ?
O1 C4 H4B 108.0 . . ?
C50 C4 H4A 108.0 . . ?
C50 C4 H4B 108.0 . . ?
H4A C4 H4B 107.3 . . ?
C016 C41 H41A 109.5 . . ?
C016 C41 H41B 109.5 . . ?
C016 C41 H41C 109.5 . . ?
H41A C41 H41B 109.5 . . ?
H41A C41 H41C 109.5 . . ?
H41B C41 H41C 109.5 . . ?
C016 C59 H59A 109.5 . . ?
C016 C59 H59B 109.5 . . ?
C016 C59 H59C 109.5 . . ?
H59A C59 H59B 109.5 . . ?
H59A C59 H59C 109.5 . . ?
H59B C59 H59C 109.5 . . ?
C016 C57 H57A 109.5 . . ?
C016 C57 H57B 109.5 . . ?
C016 C57 H57C 109.5 . . ?
H57A C57 H57B 109.5 . . ?
H57A C57 H57C 109.5 . . ?
H57B C57 H57C 109.5 . . ?
C016 C35 H35A 109.5 . . ?
C016 C35 H35B 109.5 . . ?
C016 C35 H35C 109.5 . . ?
H35A C35 H35B 109.5 . . ?
H35A C35 H35C 109.5 . . ?
H35B C35 H35C 109.5 . . ?
C016 C33 H33A 109.5 . . ?
C016 C33 H33B 109.5 . . ?
C016 C33 H33C 109.5 . . ?
H33A C33 H33B 109.5 . . ?
H33A C33 H33C 109.5 . . ?
H33B C33 H33C 109.5 . . ?
C016 C34 H34A 109.5 . . ?
C016 C34 H34B 109.5 . . ?
C016 C34 H34C 109.5 . . ?
H34A C34 H34B 109.5 . . ?
H34A C34 H34C 109.5 . . ?
H34B C34 H34C 109.5 . . ?
H30A C30 H30B 109.5 . . ?
H30A C30 H30C 109.5 . . ?
H30B C30 H30C 109.5 . . ?
C32 C30 H30A 109.5 . . ?
C32 C30 H30B 109.5 . . ?
C32 C30 H30C 109.5 . . ?
O7 C32 C30 100.6(10) . . ?
O7 C32 H32A 111.6 . . ?
O7 C32 H32B 111.6 . . ?
C30 C32 H32A 111.6 . . ?
C30 C32 H32B 111.6 . . ?
H32A C32 H32B 109.4 . . ?
C00S C52 H52A 109.5 . . ?
C00S C52 H52B 109.5 . . ?
C00S C52 H52C 109.5 . . ?
H52A C52 H52B 109.5 . . ?
H52A C52 H52C 109.5 . . ?
H52B C52 H52C 109.5 . . ?
C00S C46 H46A 109.5 . . ?
C00S C46 H46B 109.5 . . ?
C00S C46 H46C 109.5 . . ?
H46A C46 H46B 109.5 . . ?
H46A C46 H46C 109.5 . . ?
H46B C46 H46C 109.5 . . ?
C00S C48 H48A 109.5 . . ?
C00S C48 H48B 109.5 . . ?
C00S C48 H48C 109.5 . . ?
H48A C48 H48B 109.5 . . ?
H48A C48 H48C 109.5 . . ?
H48B C48 H48C 109.5 . . ?
C00S C8A H8AA 109.5 . . ?
C00S C8A H8AB 109.5 . . ?
C00S C8A H8AC 109.5 . . ?
H8AA C8A H8AB 109.5 . . ?
H8AA C8A H8AC 109.5 . . ?
H8AB C8A H8AC 109.5 . . ?
C00S C7A H7AA 109.5 . . ?
C00S C7A H7AB 109.5 . . ?
C00S C7A H7AC 109.5 . . ?
H7AA C7A H7AB 109.5 . . ?
H7AA C7A H7AC 109.5 . . ?
H7AB C7A H7AC 109.5 . . ?
C00S C3A H3AA 109.5 . . ?
C00S C3A H3AB 109.5 . . ?
C00S C3A H3AC 109.5 . . ?
H3AA C3A H3AB 109.5 . . ?
H3AA C3A H3AC 109.5 . . ?
H3AB C3A H3AC 109.5 . . ?
C44 C40 C43 109.4(7) . . ?
C44 C40 C53 133.2(6) . . ?
C54 C40 C44 117.0(3) . . ?
C54 C40 C43 133.6(7) . . ?
C54 C40 C53 109.5(6) . . ?
C18 C10 C42 109.4(5) . . ?
C18 C10 C38A 99.3(9) . . ?
C39 C10 C18 111.8(3) . . ?
C39 C10 C42 100.4(7) . . ?
C39 C10 C38A 100.4(8) . . ?
C38 C10 C18 111.1(6) . . ?
C38 C10 C39 112.5(7) . . ?
C38 C10 C42 111.2(7) . . ?
C42A C10 C18 115.0(7) . . ?
C42A C10 C39 125.6(11) . . ?
C42A C10 C38A 97.9(13) . . ?
C10 C39 H39A 109.5 . . ?
C10 C39 H39B 109.5 . . ?
C10 C39 H39C 109.5 . . ?
H39A C39 H39B 109.5 . . ?
H39A C39 H39C 109.5 . . ?
H39B C39 H39C 109.5 . . ?
C10 C38 H38A 109.5 . . ?
C10 C38 H38B 109.5 . . ?
C10 C38 H38C 109.5 . . ?
H38A C38 H38B 109.5 . . ?
H38A C38 H38C 109.5 . . ?
H38B C38 H38C 109.5 . . ?
C10 C42 H42A 109.5 . . ?
C10 C42 H42B 109.5 . . ?
C10 C42 H42C 109.5 . . ?
H42A C42 H42B 109.5 . . ?
H42A C42 H42C 109.5 . . ?
H42B C42 H42C 109.5 . . ?
C10 C42A H42D 109.5 . . ?
C10 C42A H42E 109.5 . . ?
C10 C42A H42F 109.5 . . ?
H42D C42A H42E 109.5 . . ?
H42D C42A H42F 109.5 . . ?
H42E C42A H42F 109.5 . . ?
C10 C38A H38D 109.5 . . ?
C10 C38A H38E 109.5 . . ?
C10 C38A H38F 109.5 . . ?
H38D C38A H38E 109.5 . . ?
H38D C38A H38F 109.5 . . ?
H38E C38A H38F 109.5 . . ?

loop_
_geom_bond_atom_site_label_1
_geom_bond_atom_site_label_2
_geom_bond_distance
_geom_bond_site_symmetry_2
_geom_bond_publ_flag
Ti1 Ti2 3.1074(7) . ?
Ti1 Ti2 3.0773(7) 2_666 ?
Ti1 O5 2.0504(19) . ?
Ti1 O6 1.7969(19) . ?
Ti1 O4 2.033(2) . ?
Ti1 O3 1.856(2) . ?
Ti1 O2 1.847(2) . ?
Ti1 O1 2.243(2) . ?
Ti2 Ti1 3.0772(7) 2_666 ?
Ti2 Ti2 3.3215(10) 2_666 ?
Ti2 O5 2.0244(19) . ?
Ti2 O6 2.1492(19) . ?
Ti2 O6 2.0901(19) 2_666 ?
Ti2 O4 2.0298(19) 2_666 ?
Ti2 O8 1.780(2) . ?
Ti2 O7 1.782(2) . ?
O5 C13 1.366(3) . ?
O6 Ti2 2.090(2) 2_666 ?
O4 Ti2 2.0298(19) 2_666 ?
O4 C5 1.369(3) . ?
O3 C20 1.358(3) . ?
O2 C24 1.361(3) . ?
O1 H1A 0.849(10) . ?
O1 H1B 0.850(10) . ?
O1 C2 1.391(7) . ?
O1 C4 1.425(9) . ?
O8 C1 1.402(4) . ?
O7 C31 1.459(10) . ?
O7 C32 1.413(10) . ?
C20 C21 1.401(4) . ?
C20 C16 1.397(4) . ?
C21 C22 1.519(4) . ?
C21 C19 1.394(4) . ?
C13 C14 1.401(4) . ?
C13 C8 1.400(5) . ?
C16 C15 1.527(4) . ?
C16 C17 1.393(4) . ?
C5 C58 1.405(5) . ?
C5 C6 1.392(5) . ?
C23 C22 1.522(5) . ?
C23 C24 1.404(4) . ?
C23 C28 1.385(4) . ?
C7 H7A 0.9900 . ?
C7 H7B 0.9900 . ?
C7 C8 1.523(5) . ?
C7 C58 1.519(5) . ?
C14 C15 1.518(5) . ?
C14 C12 1.392(4) . ?
C22 H22A 0.9900 . ?
C22 H22B 0.9900 . ?
C15 H15A 0.9900 . ?
C15 H15B 0.9900 . ?
C8 C9 1.391(4) . ?
C19 H19 0.9500 . ?
C19 C18 1.390(5) . ?
C24 C25 1.404(5) . ?
C58 C54 1.391(5) . ?
C28 H28 0.9500 . ?
C28 C27 1.396(5) . ?
C18 C17 1.388(5) . ?
C18 C10 1.536(5) . ?
C27 C00S 1.527(5) . ?
C27 C26 1.394(5) . ?
C00S C52 1.518(8) . ?
C00S C46 1.547(7) . ?
C00S C48 1.483(8) . ?
C00S C8A 1.595(12) . ?
C00S C7A 1.513(15) . ?
C00S C3A 1.501(15) . ?
C25 C26 1.390(5) . ?
C25 C011 1.517(5) . ?
C26 H26 0.9500 . ?
C12 H12 0.9500 . ?
C12 C11 1.389(6) . ?
C17 H17 0.9500 . ?
C6 C011 1.529(6) . ?
C6 C44 1.400(5) . ?
C1 H1C 0.9900 . ?
C1 H1D 0.9900 . ?
C1 C3 1.473(6) . ?
C9 H9 0.9500 . ?
C9 C11 1.393(5) . ?
C11 C016 1.538(5) . ?
C011 H01A 0.9900 . ?
C011 H01B 0.9900 . ?
C44 H44 0.9500 . ?
C44 C40 1.386(7) . ?
C016 C41 1.456(7) . ?
C016 C59 1.655(9) . ?
C016 C57 1.491(10) . ?
C016 C35 1.386(17) . ?
C016 C33 1.455(13) . ?
C016 C34 1.756(12) . ?
C54 H54 0.9500 . ?
C54 C40 1.383(6) . ?
C3 H3A 0.9800 . ?
C3 H3B 0.9800 . ?
C3 H3C 0.9800 . ?
C31 H31A 0.9900 . ?
C31 H31B 0.9900 . ?
C31 C29 1.49(2) . ?
C56 H56A 0.9800 . ?
C56 H56B 0.9800 . ?
C56 H56C 0.9800 . ?
C56 C43 1.521(18) . ?
C36 H36A 0.9800 . ?
C36 H36B 0.9800 . ?
C36 H36C 0.9800 . ?
C36 C43 1.495(15) . ?
C37 H37A 0.9800 . ?
C37 H37B 0.9800 . ?
C37 H37C 0.9800 . ?
C37 C43 1.52(3) . ?
C43 C40 1.519(12) . ?
C45 H45A 0.9800 . ?
C45 H45B 0.9800 . ?
C45 H45C 0.9800 . ?
C45 C53 1.557(15) . ?
C53 C47 1.510(14) . ?
C53 C55 1.493(16) . ?
C53 C40 1.607(12) . ?
C47 H47A 0.9800 . ?
C47 H47B 0.9800 . ?
C47 H47C 0.9800 . ?
C55 H55A 0.9800 . ?
C55 H55B 0.9800 . ?
C55 H55C 0.9800 . ?
C29 H29A 0.9800 . ?
C29 H29B 0.9800 . ?
C29 H29C 0.9800 . ?
C49 H49A 0.9800 . ?
C49 H49B 0.9800 . ?
C49 H49C 0.9800 . ?
C49 C2 1.453(16) . ?
C2 H2A 0.9900 . ?
C2 H2B 0.9900 . ?
C50 H50A 0.9800 . ?
C50 H50B 0.9800 . ?
C50 H50C 0.9800 . ?
C50 C4 1.474(16) . ?
C4 H4A 0.9900 . ?
C4 H4B 0.9900 . ?
C41 H41A 0.9800 . ?
C41 H41B 0.9800 . ?
C41 H41C 0.9800 . ?
C59 H59A 0.9800 . ?
C59 H59B 0.9800 . ?
C59 H59C 0.9800 . ?
C57 H57A 0.9800 . ?
C57 H57B 0.9800 . ?
C57 H57C 0.9800 . ?
C35 H35A 0.9800 . ?
C35 H35B 0.9800 . ?
C35 H35C 0.9800 . ?
C33 H33A 0.9800 . ?
C33 H33B 0.9800 . ?
C33 H33C 0.9800 . ?
C34 H34A 0.9800 . ?
C34 H34B 0.9800 . ?
C34 H34C 0.9800 . ?
C30 H30A 0.9800 . ?
C30 H30B 0.9800 . ?
C30 H30C 0.9800 . ?
C30 C32 1.49(2) . ?
C32 H32A 0.9900 . ?
C32 H32B 0.9900 . ?
C52 H52A 0.9800 . ?
C52 H52B 0.9800 . ?
C52 H52C 0.9800 . ?
C46 H46A 0.9800 . ?
C46 H46B 0.9800 . ?
C46 H46C 0.9800 . ?
C48 H48A 0.9800 . ?
C48 H48B 0.9800 . ?
C48 H48C 0.9800 . ?
C8A H8AA 0.9800 . ?
C8A H8AB 0.9800 . ?
C8A H8AC 0.9800 . ?
C7A H7AA 0.9800 . ?
C7A H7AB 0.9800 . ?
C7A H7AC 0.9800 . ?
C3A H3AA 0.9800 . ?
C3A H3AB 0.9800 . ?
C3A H3AC 0.9800 . ?
C10 C39 1.514(6) . ?
C10 C38 1.429(14) . ?
C10 C42 1.614(11) . ?
C10 C42A 1.415(17) . ?
C10 C38A 1.82(3) . ?
C39 H39A 0.9800 . ?
C39 H39B 0.9800 . ?
C39 H39C 0.9800 . ?
C38 H38A 0.9800 . ?
C38 H38B 0.9800 . ?
C38 H38C 0.9800 . ?
C42 H42A 0.9800 . ?
C42 H42B 0.9800 . ?
C42 H42C 0.9800 . ?
C42A H42D 0.9800 . ?
C42A H42E 0.9800 . ?
C42A H42F 0.9800 . ?
C38A H38D 0.9800 . ?
C38A H38E 0.9800 . ?
C38A H38F 0.9800 . ?

loop_
_geom_torsion_atom_site_label_1
_geom_torsion_atom_site_label_2
_geom_torsion_atom_site_label_3
_geom_torsion_atom_site_label_4
_geom_torsion
_geom_torsion_site_symmetry_1
_geom_torsion_site_symmetry_2
_geom_torsion_site_symmetry_3
_geom_torsion_site_symmetry_4
_geom_torsion_publ_flag
Ti1 Ti2 O8 C1 -63.7(5) 2_666 . . . ?
Ti1 Ti2 O8 C1 60.4(4) . . . . ?
Ti1 Ti2 O7 C31 -139.3(6) 2_666 . . . ?
Ti1 Ti2 O7 C31 92.3(6) . . . . ?
Ti1 Ti2 O7 C32 153(2) 2_666 . . . ?
Ti1 Ti2 O7 C32 25(2) . . . . ?
Ti1 O5 C13 C14 82.6(3) . . . . ?
Ti1 O5 C13 C8 -91.0(3) . . . . ?
Ti1 O4 C5 C58 91.7(3) . . . . ?
Ti1 O4 C5 C6 -83.8(3) . . . . ?
Ti1 O3 C20 C21 83.3(3) . . . . ?
Ti1 O3 C20 C16 -94.3(3) . . . . ?
Ti1 O2 C24 C23 -83.8(3) . . . . ?
Ti1 O2 C24 C25 92.8(3) . . . . ?
Ti1 O1 C2 C49 -164.4(8) . . . . ?
Ti1 O1 C4 C50 149.0(11) . . . . ?
Ti2 Ti1 O6 Ti2 107.67(11) 2_666 . . . ?
Ti2 Ti1 O6 Ti2 -107.67(11) . . . 2_666 ?
Ti2 Ti1 O3 C20 173.27(17) 2_666 . . . ?
Ti2 Ti1 O3 C20 128.3(2) . . . . ?
Ti2 Ti1 O2 C24 -171.33(19) . . . . ?
Ti2 Ti1 O2 C24 -128.2(2) 2_666 . . . ?
Ti2 Ti2 O8 C1 14.5(5) 2_666 . . . ?
Ti2 Ti2 O7 C31 173.0(6) 2_666 . . . ?
Ti2 Ti2 O7 C32 105(2) 2_666 . . . ?
Ti2 O5 C13 C14 -93.6(3) . . . . ?
Ti2 O5 C13 C8 92.7(3) . . . . ?
Ti2 O4 C5 C58 -94.0(3) 2_666 . . . ?
Ti2 O4 C5 C6 90.6(3) 2_666 . . . ?
Ti2 O8 C1 C3 139.2(4) . . . . ?
Ti2 O7 C31 C29 -139.5(8) . . . . ?
Ti2 O7 C32 C30 76(2) . . . . ?
O5 Ti1 O6 Ti2 -96.75(9) . . . 2_666 ?
O5 Ti1 O6 Ti2 10.92(8) . . . . ?
O5 Ti1 O3 C20 88.5(2) . . . . ?
O5 Ti1 O2 C24 -32.4(6) . . . . ?
O5 Ti2 O8 C1 100.1(4) . . . . ?
O5 Ti2 O7 C31 92.9(6) . . . . ?
O5 Ti2 O7 C32 25(2) . . . . ?
O5 C13 C14 C15 0.7(4) . . . . ?
O5 C13 C14 C12 -174.7(3) . . . . ?
O5 C13 C8 C7 -1.0(4) . . . . ?
O5 C13 C8 C9 175.0(3) . . . . ?
O6 Ti1 O3 C20 169.1(2) . . . . ?
O6 Ti1 O2 C24 -167.8(2) . . . . ?
O6 Ti2 O8 C1 -25.2(6) 2_666 . . . ?
O6 Ti2 O8 C1 26.2(4) . . . . ?
O6 Ti2 O7 C31 124.0(6) . . . . ?
O6 Ti2 O7 C31 -173.8(6) 2_666 . . . ?
O6 Ti2 O7 C32 56(2) . . . . ?
O6 Ti2 O7 C32 119(2) 2_666 . . . ?
O4 Ti1 O6 Ti2 95.74(9) . . . . ?
O4 Ti1 O6 Ti2 -11.93(8) . . . 2_666 ?
O4 Ti1 O3 C20 35.4(5) . . . . ?
O4 Ti1 O2 C24 -87.6(2) . . . . ?
O4 Ti2 O8 C1 -65.6(4) 2_666 . . . ?
O4 Ti2 O7 C31 -98.9(6) 2_666 . . . ?
O4 Ti2 O7 C32 -167(2) 2_666 . . . ?
O4 C5 C58 C7 -1.3(4) . . . . ?
O4 C5 C58 C54 -179.0(3) . . . . ?
O4 C5 C6 C011 3.0(4) . . . . ?
O4 C5 C6 C44 178.7(3) . . . . ?
O3 Ti1 O6 Ti2 -75.65(10) . . . . ?
O3 Ti1 O6 Ti2 176.68(8) . . . 2_666 ?
O3 Ti1 O2 C24 81.8(2) . . . . ?
O3 C20 C21 C22 -2.0(4) . . . . ?
O3 C20 C21 C19 -179.2(3) . . . . ?
O3 C20 C16 C15 4.0(4) . . . . ?
O3 C20 C16 C17 179.6(3) . . . . ?
O2 Ti1 O6 Ti2 75.02(10) . . . 2_666 ?
O2 Ti1 O6 Ti2 -177.31(9) . . . . ?
O2 Ti1 O3 C20 -80.9(2) . . . . ?
O2 C24 C25 C26 -177.0(3) . . . . ?
O2 C24 C25 C011 -1.3(5) . . . . ?
O1 Ti1 O6 Ti2 -54.2(3) . . . 2_666 ?
O1 Ti1 O6 Ti2 53.5(3) . . . . ?
O1 Ti1 O3 C20 5.9(2) . . . . ?
O1 Ti1 O2 C24 -4.6(2) . . . . ?
O8 Ti2 O7 C31 -5.5(6) . . . . ?
O8 Ti2 O7 C32 -73(2) . . . . ?
O7 Ti2 O8 C1 -166.9(4) . . . . ?
C20 C21 C22 C23 -90.2(3) . . . . ?
C20 C21 C19 C18 1.3(5) . . . . ?
C20 C16 C15 C14 88.8(4) . . . . ?
C20 C16 C17 C18 -2.2(5) . . . . ?
C21 C20 C16 C15 -173.5(3) . . . . ?
C21 C20 C16 C17 2.1(5) . . . . ?
C21 C19 C18 C17 -1.3(5) . . . . ?
C21 C19 C18 C10 179.6(4) . . . . ?
C13 C14 C15 C16 -94.7(3) . . . . ?
C13 C14 C12 C11 1.3(5) . . . . ?
C13 C8 C9 C11 -1.8(5) . . . . ?
C16 C20 C21 C22 175.5(3) . . . . ?
C16 C20 C21 C19 -1.7(4) . . . . ?
C5 C58 C54 C40 1.4(5) . . . . ?
C5 C6 C011 C25 92.0(4) . . . . ?
C5 C6 C44 C40 -0.8(5) . . . . ?
C23 C24 C25 C26 -0.5(5) . . . . ?
C23 C24 C25 C011 175.2(3) . . . . ?
C23 C28 C27 C00S -178.2(3) . . . . ?
C23 C28 C27 C26 1.2(5) . . . . ?
C7 C8 C9 C11 174.2(3) . . . . ?
C7 C58 C54 C40 -176.4(3) . . . . ?
C14 C13 C8 C7 -174.5(3) . . . . ?
C14 C13 C8 C9 1.5(5) . . . . ?
C14 C12 C11 C9 -1.6(5) . . . . ?
C14 C12 C11 C016 174.9(3) . . . . ?
C22 C21 C19 C18 -175.9(3) . . . . ?
C22 C23 C24 O2 0.3(4) . . . . ?
C22 C23 C24 C25 -176.2(3) . . . . ?
C22 C23 C28 C27 175.9(3) . . . . ?
C15 C16 C17 C18 173.4(3) . . . . ?
C15 C14 C12 C11 -174.3(3) . . . . ?
C8 C13 C14 C15 174.2(3) . . . . ?
C8 C13 C14 C12 -1.2(4) . . . . ?
C8 C7 C58 C5 -90.0(3) . . . . ?
C8 C7 C58 C54 87.7(4) . . . . ?
C8 C9 C11 C12 1.8(5) . . . . ?
C8 C9 C11 C016 -174.6(3) . . . . ?
C19 C21 C22 C23 86.9(3) . . . . ?
C19 C18 C17 C16 1.8(6) . . . . ?
C19 C18 C10 C39 -146.5(4) . . . . ?
C19 C18 C10 C38 86.8(10) . . . . ?
C19 C18 C10 C42 -36.3(10) . . . . ?
C19 C18 C10 C42A 5.0(18) . . . . ?
C19 C18 C10 C38A 108.3(9) . . . . ?
C24 C23 C22 C21 92.1(3) . . . . ?
C24 C23 C28 C27 -0.9(5) . . . . ?
C24 C25 C26 C27 0.8(5) . . . . ?
C24 C25 C011 C6 -92.8(4) . . . . ?
C58 C5 C6 C011 -172.3(3) . . . . ?
C58 C5 C6 C44 3.3(5) . . . . ?
C58 C7 C8 C13 92.7(4) . . . . ?
C58 C7 C8 C9 -83.2(4) . . . . ?
C58 C54 C40 C44 1.0(5) . . . . ?
C58 C54 C40 C43 -176.5(7) . . . . ?
C58 C54 C40 C53 175.5(5) . . . . ?
C28 C23 C22 C21 -84.6(3) . . . . ?
C28 C23 C24 O2 177.0(3) . . . . ?
C28 C23 C24 C25 0.5(4) . . . . ?
C28 C27 C00S C52 171.0(6) . . . . ?
C28 C27 C00S C46 55.8(6) . . . . ?
C28 C27 C00S C48 -62.2(8) . . . . ?
C28 C27 C00S C8A -131.2(7) . . . . ?
C28 C27 C00S C7A -25.1(11) . . . . ?
C28 C27 C00S C3A 114.9(14) . . . . ?
C28 C27 C26 C25 -1.1(5) . . . . ?
C00S C27 C26 C25 178.2(3) . . . . ?
C26 C27 C00S C52 -8.3(7) . . . . ?
C26 C27 C00S C46 -123.5(5) . . . . ?
C26 C27 C00S C48 118.5(8) . . . . ?
C26 C27 C00S C8A 49.5(8) . . . . ?
C26 C27 C00S C7A 155.6(10) . . . . ?
C26 C27 C00S C3A -64.4(15) . . . . ?
C26 C25 C011 C6 82.8(4) . . . . ?
C12 C14 C15 C16 80.7(4) . . . . ?
C12 C11 C016 C41 -62.3(6) . . . . ?
C12 C11 C016 C59 179.6(4) . . . . ?
C12 C11 C016 C57 67.1(6) . . . . ?
C12 C11 C016 C35 102.9(9) . . . . ?
C12 C11 C016 C33 -120.6(7) . . . . ?
C12 C11 C016 C34 -11.9(8) . . . . ?
C17 C16 C15 C14 -86.6(4) . . . . ?
C17 C18 C10 C39 34.4(6) . . . . ?
C17 C18 C10 C38 -92.2(9) . . . . ?
C17 C18 C10 C42 144.7(9) . . . . ?
C17 C18 C10 C42A -174.0(17) . . . . ?
C17 C18 C10 C38A -70.7(9) . . . . ?
C6 C5 C58 C7 174.1(3) . . . . ?
C6 C5 C58 C54 -3.6(4) . . . . ?
C6 C44 C40 C54 -1.4(5) . . . . ?
C6 C44 C40 C43 176.7(6) . . . . ?
C6 C44 C40 C53 -174.2(6) . . . . ?
C9 C11 C016 C41 114.0(6) . . . . ?
C9 C11 C016 C59 -4.1(6) . . . . ?
C9 C11 C016 C57 -116.6(6) . . . . ?
C9 C11 C016 C35 -80.7(10) . . . . ?
C9 C11 C016 C33 55.7(7) . . . . ?
C9 C11 C016 C34 164.4(7) . . . . ?
C011 C25 C26 C27 -174.8(3) . . . . ?
C011 C6 C44 C40 174.8(3) . . . . ?
C44 C6 C011 C25 -83.4(4) . . . . ?
C31 O7 C32 C30 -7.2(9) . . . . ?
C56 C43 C40 C44 107.5(12) . . . . ?
C56 C43 C40 C54 -74.9(14) . . . . ?
C56 C43 C40 C53 -56.7(18) . . . . ?
C36 C43 C40 C44 -17.4(13) . . . . ?
C36 C43 C40 C54 160.3(10) . . . . ?
C36 C43 C40 C53 178(3) . . . . ?
C37 C43 C40 C44 -146.9(17) . . . . ?
C37 C43 C40 C54 31(2) . . . . ?
C37 C43 C40 C53 49(2) . . . . ?
C45 C53 C40 C44 -113.3(10) . . . . ?
C45 C53 C40 C54 73.4(10) . . . . ?
C45 C53 C40 C43 -93(2) . . . . ?
C47 C53 C40 C44 -3.4(11) . . . . ?
C47 C53 C40 C54 -176.6(7) . . . . ?
C47 C53 C40 C43 17.2(15) . . . . ?
C55 C53 C40 C44 120.8(9) . . . . ?
C55 C53 C40 C54 -52.4(10) . . . . ?
C55 C53 C40 C43 141(2) . . . . ?
C2 O1 C4 C50 4.2(9) . . . . ?
C4 O1 C2 C49 -13.5(10) . . . . ?
C32 O7 C31 C29 18.3(10) . . . . ?
C10 C18 C17 C16 -179.2(4) . . . . ?
